data_2001381
loop_
_publ_author_name
'Yang, Y.'
'Liu, Q.'

_publ_section_title
;
 Structure of a V~2~Cu~2~S~4~ cubane-like cluster
 (Et~4~N)~2~[V~2~Cu~2~S~4~(S~2~CNMe~2~)~2~(SPh)~2~]
;
_journal_issue 9
_journal_name_full 'Acta Crystallographica Section C'
_journal_page_first 1623
_journal_page_last 1625
_journal_paper_doi 10.1107/S0108270193002173
_journal_volume 49
_journal_year 1993
_chemical_formula_moiety '2(C8 H20 N1),C18 H22 Cu2 N2 S10 V2'
_chemical_formula_sum 'C34 H62 Cu2 N4 S10 V2'
_chemical_formula_weight 1076.5
_symmetry_cell_setting monoclinic
_symmetry_space_group_name_Hall '-C 2yc'
_symmetry_space_group_name_H-M 'C 1 2/c 1'
_atom_type_scat_source 'Cromer & Waber(1974)'
_cell_angle_alpha 90
_cell_angle_beta 105.07(4)
_cell_angle_gamma 90
_cell_formula_units_Z 4
_cell_length_a 20.088(9)
_cell_length_b 13.895(4)
_cell_length_c 17.751(12)
_cell_measurement_reflns_used 20
_cell_measurement_temperature 296.0(10)
_cell_measurement_theta_max 25
_cell_measurement_theta_min 0
_cell_volume 4784(4)
_diffrn_measurement_device MSC/Rigaku
_diffrn_measurement_method \w-2\q
_diffrn_radiation_type MoK\a
_diffrn_radiation_wavelength 0.71069
_diffrn_reflns_av_R_equivalents 0.041
_diffrn_reflns_limit_h_max 24
_diffrn_reflns_limit_h_min 0
_diffrn_reflns_limit_k_max 17
_diffrn_reflns_limit_k_min 0
_diffrn_reflns_limit_l_max 21
_diffrn_reflns_limit_l_min -21
_diffrn_reflns_number 4542
_diffrn_reflns_theta_max 25
_diffrn_standards_decay_% insignificant
_diffrn_standards_interval_count 250
_diffrn_standards_number 3
_exptl_absorpt_coefficient_mu 1.70
_exptl_absorpt_correction_T_max 0.986
_exptl_absorpt_correction_T_min 0.771
_exptl_absorpt_correction_type empirical
_exptl_crystal_colour black
_exptl_crystal_density_diffrn 1.49
_exptl_crystal_description cubic
_exptl_crystal_size_max 0.4
_exptl_crystal_size_mid 0.35
_exptl_crystal_size_min 0.3
_refine_diff_density_max 0.64
_refine_diff_density_min -0.62
_refine_ls_goodness_of_fit_obs 1.33
_refine_ls_hydrogen_treatment noref
_refine_ls_number_parameters 231
_refine_ls_number_reflns 1411
_refine_ls_R_factor_obs 0.067
_refine_ls_shift/esd_max 0.04
_refine_ls_structure_factor_coef Fsqd
_refine_ls_weighting_details 'w = [\s^2^(F~o~)^2^+0.02(F~o~)^2^-1.0]^-1^'
_refine_ls_weighting_scheme calc
_refine_ls_wR_factor_obs 0.074
_reflns_number_observed 1411
_reflns_number_total 1829
_reflns_observed_criterion I>3\s(I)
_cod_data_source_file ab1048.cif
_cod_data_source_block ab1048_structure_1_of_1
_cod_depositor_comments
;
The following automatic conversions were performed:

'_refine_ls_weighting_scheme' value
'[\s^2^(F~o~)^2^+0.02(F~o~)^2^-1.0]^-1^' was changed to 'calc'. New
tag '_refine_ls_weighting_details' was created. The value of the new
tag was set to 'w = [\s^2^(F~o~)^2^+0.02(F~o~)^2^-1.0]^-1^'.

Automatic conversion script
Id: cif_fix_values 3143 2015-03-26 13:38:13Z robertas 
;
_cod_original_cell_volume 4784.3
_cod_database_code 2001381

loop_
_atom_site_label
_atom_site_fract_x
_atom_site_fract_y
_atom_site_fract_z
Cu .41390(10) .3310(2) .73280(10)
V .50740(10) .2076(2) .8307(2)
S(1) .4115(2) .1686(3) .7341(3)
S(2) .5061(2) .3606(3) .8463(3)
S(11) .3116(2) .4040(3) .7028(3)
S(21) .4475(2) .1439(3) .9234(3)
S(22) .5925(2) .1539(4) .9473(3)
N(20) .5359(7) .1180(10) 1.0623(8)
N(30) .3187(7) .4810(10) .4475(8)
C(11) .3223(8) .5290(10) .7011(8)
C(12) .3880(9) .5770(10) .7150(10)
C(13) .3910(10) .6740(10) .7150(10)
C(14) .3320(10) .7280(10) .7030(10)
C(15) .2690(10) .6890(10) .6890(10)
C(16) .2640(10) .5890(10) .6880(10)
C(20) .5249(8) .1350(10) .9894(9)
C(21) .4780(10) .1080(10) 1.1000(10)
C(22) .6040(10) .1080(10) 1.1170(10)
C(31) .2610(10) .531(6) .395(2)
C(31*) .266(3) .511(5) .505(4)
C(32) .2070(10) .562(2) .4500(10)
C(33) .3610(10) .537(2) .5210(10)
C(33*) .319(4) .579(5) .415(4)
C(34) .3740(10) .6430(10) .4950(10)
C(35) .3020(10) .381(2) .4790(10)
C(35*) .270(3) .420(4) .376(3)
C(36) .2642(9) .3150(10) .4070(10)
C(37) .3720(10) .459(2) .3930(10)
C(37*) .380(3) .437(4) .495(3)
C(38) .4344(9) .404(2) .4360(10)
H(11) .4292 .5397 .7244
H(12) .4343 .7047 .7230
H(13) .3360 .7958 .7043
H(14) .2298 .7283 .6806
H(15) .2197 .5595 .6780
H(211) .4960 .0954 1.1540
H(212) .4520 .1660 1.0933
H(213) .4492 .0563 1.0764
H(221) .5992 .0951 1.1673
H(222) .6276 .0557 1.1001
H(223) .6295 .1653 1.1169

loop_
_geom_angle_atom_site_label_1
_geom_angle_atom_site_label_2
_geom_angle_atom_site_label_3
_geom_angle
_geom_angle_publ_flag
S(1) Cu S(2) 100.2(2) yes
S(1) Cu S(2)' 101.2(2) yes
S(1) Cu S(11) 115.9(2) yes
S(2) Cu S(2)' 88.5(2) yes
S(2) Cu S(11) 125.9(2) yes
S(2)' Cu S(11) 119.5(2) yes
S(1) V S(1)' 97.9(2) yes
S(1) V S(2) 107.2(2) yes
S(1) V S(21) 87.3(2) yes
S(1) V S(22) 146.5(2) yes
S(1)' V S(2) 109.5(2) yes
S(1)' V S(21) 142.4(2) yes
S(1)' V S(22) 85.5(2) yes
S(2) V S(21) 104.3(2) yes
S(2) V S(22) 103.0(2) yes
S(21) V S(22) 71.1(2) yes
Cu S(1) V 75.8(2) yes
Cu S(1) V' 74.8(2) yes
V S(1) V' 75.5(2) yes
Cu S(2) Cu' 88.1(2) yes
Cu S(2) V 75.7(2) yes
Cu' S(2) V 74.0(2) yes
Cu S(11) C(11) 110.3(7) yes
V S(21) C(20) 88.1(6) yes
V S(22) C(20) 87.5(6) yes
C(20) N(20) C(21) 121(2) yes
C(20) N(20) C(22) 125(2) yes
C(21) N(20) C(22) 114(2) yes
S(21) C(20) S(22) 112.0(10) yes
S(21) C(20) N(20) 127.0(10) yes
S(22) C(20) N(20) 121.0(10) yes

loop_
_geom_bond_atom_site_label_1
_geom_bond_atom_site_label_2
_geom_bond_distance
_geom_bond_publ_flag
Cu Cu' 3.351(5) yes
Cu V 2.791(3) yes
Cu V' 2.762(3) yes
V V' 2.803(5) yes
Cu S(1) 2.257(5) yes
Cu S(2) 2.390(5) yes
Cu S(2)' 2.427(5) yes
Cu S(11) 2.229(5) yes
V S(1) 2.285(5) yes
V S(1)' 2.290(6) yes
V S(2) 2.145(5) yes
V S(21) 2.443(5) yes
V S(22) 2.434(5) yes
S(11) C(11) 1.76(2) yes
S(21) C(20) 1.69(2) yes
S(22) C(20) 1.73(2) yes
N(20) C(20) 1.28(2) yes
N(20) C(21) 1.49(3) yes
N(20) C(22) 1.47(3) yes
N(30) C(31) 1.47(3) yes
N(30) C(31*) 1.72(6) yes
N(30) C(33) 1.57(3) yes
N(30) C(33*) 1.48(8) yes
N(30) C(35) 1.56(3) yes
N(30) C(35*) 1.62(5) yes
N(30) C(37) 1.64(3) yes
N(30) C(37*) 1.43(6) yes
C(11) C(12) 1.44(2) yes
C(11) C(16) 1.41(3) yes
C(12) C(13) 1.35(2) yes
C(13) C(14) 1.37(3) yes
C(14) C(15) 1.34(3) yes
C(15) C(16) 1.40(3) yes
C(31) C(32) 1.69(3) yes
C(31*) C(32) 1.51(6) yes
C(33) C(34) 1.59(3) yes
C(33*) C(34) 1.79(8) yes
C(35) C(36) 1.60(3) yes
C(35*) C(36) 1.58(5) yes
C(37) C(38) 1.50(3) yes
C(37*) C(38) 1.77(6) yes
